data_4302191
loop_
_publ_author_name
'Atsushi Kunishita'
'Yoshitaka Doi'
'Minoru Kubo'
'Takashi Ogura'
'Hideki Sugimoto'
'Shinobu Itoh'

_publ_section_title
;
Ni(II)/H2O2 Reactivity in Bis[(pyridin-2-yl)methyl]amine Tridentate Ligand
System. Aromatic Hydroxylation Reaction by Bis(\m-oxo)dinickel(III) Complex
;
_journal_name_full 'Inorganic Chemistry'
_journal_page_first 4997
_journal_page_last 5004
_journal_paper_doi 10.1021/ic900059m
_journal_volume 48
_journal_year 2009
_chemical_formula_moiety 'C33 H30 Cl4 N4 Ni O9 '
_chemical_formula_sum 'C33 H30 Cl4 N4 Ni O9'
_chemical_formula_weight 827.13
_space_group_IT_number 14
_symmetry_cell_setting monoclinic
_symmetry_Int_Tables_number 14
_symmetry_space_group_name_Hall '-P 2ybc'
_symmetry_space_group_name_H-M 'P 1 21/c 1'
_cell_angle_alpha 90.0000
_cell_angle_beta 95.58(3)
_cell_angle_gamma 90.0000
_cell_formula_units_Z 4
_cell_length_a 11.145(8)
_cell_length_b 15.544(10)
_cell_length_c 20.604(13)
_cell_measurement_reflns_used 18037
_cell_measurement_temperature 153.1
_cell_measurement_theta_max 27.5
_cell_measurement_theta_min 3.1
_cell_volume 3552(4)
_computing_cell_refinement PROCESS-AUTO
_computing_data_collection PROCESS-AUTO
_computing_data_reduction CrystalStructure
_computing_publication_material 'CrystalStructure 3.8'
_computing_structure_refinement CRYSTALS
_computing_structure_solution SIR92
_diffrn_detector_area_resol_mean 10.00
_diffrn_measured_fraction_theta_full 0.994
_diffrn_measured_fraction_theta_max 0.994
_diffrn_measurement_device_type 'Rigaku RAXIS-RAPID'
_diffrn_measurement_method \w
_diffrn_radiation_type 'Mo K\a'
_diffrn_radiation_wavelength 0.71075
_diffrn_reflns_av_R_equivalents 0.077
_diffrn_reflns_limit_h_max 14
_diffrn_reflns_limit_h_min -11
_diffrn_reflns_limit_k_max 20
_diffrn_reflns_limit_k_min -20
_diffrn_reflns_limit_l_max 26
_diffrn_reflns_limit_l_min -26
_diffrn_reflns_number 31846
_diffrn_reflns_theta_full 27.47
_diffrn_reflns_theta_max 27.47
_exptl_absorpt_coefficient_mu 0.906
_exptl_absorpt_correction_T_max 0.873
_exptl_absorpt_correction_T_min 0.364
_exptl_absorpt_correction_type multi-scan
_exptl_absorpt_process_details
;
    Higashi, T. (1995). Program for Absorption Correction.
    Rigaku Corporation, Tokyo, Japan.
;
_exptl_crystal_colour blue
_exptl_crystal_density_diffrn 1.546
_exptl_crystal_density_method 'not measured'
_exptl_crystal_description block
_exptl_crystal_F_000 1696.00
_exptl_crystal_size_max 0.35
_exptl_crystal_size_mid 0.20
_exptl_crystal_size_min 0.15
_refine_diff_density_max 1.50
_refine_diff_density_min -1.62
_refine_ls_extinction_method none
_refine_ls_goodness_of_fit_ref 0.980
_refine_ls_hydrogen_treatment refall
_refine_ls_number_parameters 490
_refine_ls_number_reflns 4974
_refine_ls_R_factor_gt 0.0521
_refine_ls_shift/su_max 0.0000
_refine_ls_structure_factor_coef F
_refine_ls_weighting_details 'w = 1/[0.0003Fo^2^ + 0.9000\s(Fo^2^) + 0.6000]'
_refine_ls_weighting_scheme calc
_refine_ls_wR_factor_ref 0.0526
_reflns_number_gt 2878
_reflns_number_total 8092
_reflns_threshold_expression F^2^>2.0\s(F^2^)
_cod_data_source_file ic900059m_si_002_3.cif
_cod_data_source_block '_1Cl'
_cod_original_cell_volume 3553(4)
_cod_original_formula_sum 'C33 H30 Cl4 N4 Ni O9 '
_cod_database_code 4302191

loop_
_symmetry_equiv_pos_site_id
_symmetry_equiv_pos_as_xyz
1 +X,+Y,+Z
2 -X,1/2+Y,1/2-Z
3 -X,-Y,-Z
4 +X,1/2-Y,1/2+Z

loop_
_atom_site_label
_atom_site_type_symbol
_atom_site_fract_x
_atom_site_fract_y
_atom_site_fract_z
_atom_site_U_iso_or_equiv
_atom_site_adp_type
_atom_site_occupancy
_atom_site_symmetry_multiplicity
_atom_site_calc_flag
_atom_site_refinement_flags
_atom_site_disorder_assembly
_atom_site_disorder_group
Ni(1) Ni 0.75292(7) 0.06362(4) 0.30541(3) 0.0269(2) Uani 1.00 1 d . . .
Cl(1) Cl 0.43077(18) 0.27838(12) 0.17884(10) 0.0752(7) Uani 1.00 1 d . . .
Cl(2) Cl 0.83701(17) -0.00921(13) 0.00031(8) 0.0714(6) Uani 1.00 1 d . . .
Cl(3) Cl 0.10270(15) 0.86957(10) 0.21009(9) 0.0433(5) Uani 1.00 1 d . . .
Cl(4) Cl 0.49123(14) 0.23235(10) 0.43507(7) 0.0359(4) Uani 1.00 1 d . . .
O(1) O 0.7428(3) 0.1803(2) 0.34593(18) 0.0398(12) Uani 1.00 1 d . . .
O(2) O 0.1139(6) 0.9160(3) 0.1533(2) 0.125(2) Uani 1.00 1 d . . .
O(3) O 0.2096(5) 0.8391(5) 0.2356(4) 0.203(3) Uani 1.00 1 d . . .
O(4) O 0.0403(8) 0.7982(4) 0.2018(5) 0.285(5) Uani 1.00 1 d . . .
O(5) O 0.0564(11) 0.9201(4) 0.2473(4) 0.321(6) Uani 1.00 1 d . . .
O(6) O 0.3974(3) 0.1749(2) 0.4128(2) 0.0608(15) Uani 1.00 1 d . . .
O(7) O 0.5238(4) 0.2810(3) 0.3806(2) 0.0876(19) Uani 1.00 1 d . . .
O(8) O 0.5960(3) 0.1846(2) 0.4598(2) 0.0593(15) Uani 1.00 1 d . . .
O(9) O 0.4533(4) 0.2860(3) 0.4834(2) 0.0786(18) Uani 1.00 1 d . . .
N(1) N 0.6036(4) 0.0202(2) 0.3474(2) 0.0277(13) Uani 1.00 1 d . . .
N(2) N 0.9247(4) 0.0931(2) 0.2851(2) 0.0296(14) Uani 1.00 1 d . . .
N(3) N 0.8425(3) 0.0041(2) 0.3847(2) 0.0278(13) Uani 1.00 1 d . . .
N(4) N 0.7348(4) -0.0278(3) 0.2370(2) 0.0332(14) Uani 1.00 1 d . . .
C(1) C 0.4923(5) 0.0056(3) 0.3186(2) 0.0295(17) Uani 1.00 1 d . . .
C(2) C 0.4599(4) 0.0430(3) 0.2539(2) 0.0322(18) Uani 1.00 1 d . . .
C(3) C 0.4685(4) 0.1315(3) 0.2450(2) 0.0341(18) Uani 1.00 1 d . . .
C(4) C 0.4266(5) 0.1664(4) 0.1864(3) 0.044(2) Uani 1.00 1 d . . .
C(5) C 0.3801(5) 0.1173(5) 0.1345(3) 0.055(2) Uani 1.00 1 d . . .
C(6) C 0.3744(6) 0.0296(5) 0.1431(3) 0.062(2) Uani 1.00 1 d . . .
C(7) C 0.4123(5) -0.0071(4) 0.2020(3) 0.050(2) Uani 1.00 1 d . . .
C(8) C 0.4071(4) -0.0418(3) 0.3499(2) 0.0315(17) Uani 1.00 1 d . . .
C(9) C 0.4408(5) -0.0731(3) 0.4114(2) 0.0390(19) Uani 1.00 1 d . . .
C(10) C 0.5541(5) -0.0582(3) 0.4412(2) 0.0329(17) Uani 1.00 1 d . . .
C(11) C 0.6349(4) -0.0115(3) 0.4086(2) 0.0278(16) Uani 1.00 1 d . . .
C(12) C 0.7598(4) 0.0095(3) 0.4366(2) 0.0311(17) Uani 1.00 1 d . . .
C(13) C 0.9640(5) 0.1171(3) 0.2280(2) 0.0315(18) Uani 1.00 1 d . . .
C(14) C 0.8764(5) 0.1183(3) 0.1690(2) 0.0326(18) Uani 1.00 1 d . . .
C(15) C 0.7697(5) 0.1662(3) 0.1669(2) 0.0373(19) Uani 1.00 1 d . . .
C(16) C 0.6885(5) 0.1618(4) 0.1116(3) 0.046(2) Uani 1.00 1 d . . .
C(17) C 0.7068(5) 0.1080(4) 0.0598(3) 0.047(2) Uani 1.00 1 d . . .
C(18) C 0.8126(5) 0.0608(4) 0.0638(2) 0.0426(19) Uani 1.00 1 d . . .
C(19) C 0.8976(5) 0.0658(3) 0.1169(2) 0.0378(18) Uani 1.00 1 d . . .
C(20) C 1.0848(5) 0.1372(4) 0.2235(3) 0.048(2) Uani 1.00 1 d . . .
C(21) C 1.1646(5) 0.1325(4) 0.2784(3) 0.050(2) Uani 1.00 1 d . . .
C(22) C 1.1238(5) 0.1044(3) 0.3368(2) 0.0400(19) Uani 1.00 1 d . . .
C(23) C 1.0035(4) 0.0852(3) 0.3385(2) 0.0300(17) Uani 1.00 1 d . . .
C(24) C 0.9538(4) 0.0552(3) 0.3997(2) 0.0317(16) Uani 1.00 1 d . . .
C(25) C 0.8675(5) -0.0874(3) 0.3662(2) 0.0332(17) Uani 1.00 1 d . . .
C(26) C 0.9279(5) -0.1453(3) 0.4186(2) 0.0296(17) Uani 1.00 1 d . . .
C(27) C 1.0524(5) -0.1567(3) 0.4247(2) 0.0364(19) Uani 1.00 1 d . . .
C(28) C 1.1050(5) -0.2133(3) 0.4710(3) 0.046(2) Uani 1.00 1 d . . .
C(29) C 1.0373(7) -0.2589(4) 0.5108(3) 0.055(2) Uani 1.00 1 d . . .
C(30) C 0.9144(7) -0.2474(4) 0.5057(3) 0.055(2) Uani 1.00 1 d . . .
C(31) C 0.8598(5) -0.1917(3) 0.4599(2) 0.0396(19) Uani 1.00 1 d . . .
C(32) C 0.7396(5) -0.0773(3) 0.1971(3) 0.0366(18) Uani 1.00 1 d . . .
C(33) C 0.7520(6) -0.1411(4) 0.1459(3) 0.070(2) Uani 1.00 1 d . . .
H(1) H 0.5031 0.1671 0.2793 0.041 Uiso 1.00 1 c R . .
H(2) H 0.3565 0.1424 0.0932 0.066 Uiso 1.00 1 c R . .
H(3) H 0.3417 -0.0053 0.1078 0.073 Uiso 1.00 1 c R . .
H(4) H 0.4049 -0.0676 0.2066 0.058 Uiso 1.00 1 c R . .
H(5) H 0.3290 -0.0534 0.3290 0.038 Uiso 1.00 1 c R . .
H(6) H 0.3842 -0.1035 0.4343 0.048 Uiso 1.00 1 c R . .
H(7) H 0.5779 -0.0807 0.4833 0.040 Uiso 1.00 1 c R . .
H(8) H 0.7840 -0.0291 0.4711 0.037 Uiso 1.00 1 c R . .
H(9) H 0.7617 0.0667 0.4529 0.037 Uiso 1.00 1 c R . .
H(10) H 0.7519 0.2013 0.2025 0.045 Uiso 1.00 1 c R . .
H(11) H 0.6190 0.1975 0.1094 0.056 Uiso 1.00 1 c R . .
H(12) H 0.6470 0.1027 0.0239 0.057 Uiso 1.00 1 c R . .
H(13) H 0.9693 0.0326 0.1181 0.045 Uiso 1.00 1 c R . .
H(14) H 1.1113 0.1540 0.1829 0.058 Uiso 1.00 1 c R . .
H(15) H 1.2468 0.1475 0.2765 0.061 Uiso 1.00 1 c R . .
H(16) H 1.1782 0.0998 0.3751 0.048 Uiso 1.00 1 c R . .
H(17) H 0.9354 0.1038 0.4249 0.038 Uiso 1.00 1 c R . .
H(18) H 1.0127 0.0209 0.4241 0.037 Uiso 1.00 1 c R . .
H(19) H 0.7918 -0.1125 0.3519 0.040 Uiso 1.00 1 c R . .
H(20) H 0.9166 -0.0858 0.3311 0.040 Uiso 1.00 1 c R . .
H(21) H 1.1006 -0.1251 0.3975 0.044 Uiso 1.00 1 c R . .
H(22) H 1.1901 -0.2200 0.4755 0.054 Uiso 1.00 1 c R . .
H(23) H 1.0745 -0.2986 0.5415 0.065 Uiso 1.00 1 c R . .
H(24) H 0.8672 -0.2791 0.5334 0.067 Uiso 1.00 1 c R . .
H(25) H 0.7749 -0.1839 0.4570 0.048 Uiso 1.00 1 c R . .
H(26) H 0.7337 -0.1143 0.1047 0.083 Uiso 1.00 1 c R . .
H(27) H 0.6977 -0.1874 0.1503 0.083 Uiso 1.00 1 c R . .
H(28) H 0.8322 -0.1625 0.1490 0.083 Uiso 1.00 1 c R . .
H(29) H 0.6806 0.1924 0.3730 0.049 Uiso 1.00 1 c R . .
H(30) H 0.7997 0.2236 0.3379 0.049 Uiso 1.00 1 c R . .

loop_
_atom_site_aniso_label
_atom_site_aniso_U_11
_atom_site_aniso_U_22
_atom_site_aniso_U_33
_atom_site_aniso_U_12
_atom_site_aniso_U_13
_atom_site_aniso_U_23
Ni(1) 0.0250(4) 0.0272(3) 0.0281(4) -0.0007(3) -0.0000(3) 0.0011(3)
Cl(1) 0.0803(15) 0.0563(12) 0.0906(15) 0.0200(10) 0.0168(12) 0.0388(11)
Cl(2) 0.0645(13) 0.1031(16) 0.0439(10) 0.0110(11) -0.0089(9) -0.0208(10)
Cl(3) 0.0371(10) 0.0338(9) 0.0586(11) -0.0006(8) 0.0026(8) -0.0053(8)
Cl(4) 0.0316(9) 0.0410(9) 0.0350(9) 0.0029(8) 0.0024(7) 0.0037(7)
O(1) 0.031(2) 0.033(2) 0.059(2) -0.0040(19) 0.015(2) -0.007(2)
O(2) 0.200(7) 0.113(4) 0.063(3) 0.064(4) 0.013(4) 0.036(3)
O(3) 0.075(5) 0.198(7) 0.314(10) -0.048(5) -0.092(5) 0.187(7)
O(4) 0.221(9) 0.091(5) 0.487(16) -0.108(6) -0.249(10) 0.129(7)
O(5) 0.66(2) 0.128(6) 0.234(9) 0.202(10) 0.341(13) 0.085(6)
O(6) 0.046(3) 0.060(3) 0.072(3) -0.016(2) -0.017(2) -0.001(2)
O(7) 0.077(3) 0.117(4) 0.070(3) -0.024(3) 0.011(3) 0.055(3)
O(8) 0.036(2) 0.058(3) 0.081(3) 0.018(2) -0.007(2) 0.009(2)
O(9) 0.061(3) 0.101(4) 0.074(3) 0.020(2) 0.012(2) -0.052(3)
N(1) 0.029(2) 0.025(2) 0.027(2) -0.002(2) -0.001(2) 0.001(2)
N(2) 0.035(3) 0.024(2) 0.030(2) 0.005(2) 0.004(2) -0.003(2)
N(3) 0.029(2) 0.027(2) 0.027(2) -0.002(2) 0.002(2) -0.004(2)
N(4) 0.032(3) 0.037(3) 0.030(2) -0.000(2) 0.003(2) 0.001(2)
C(1) 0.027(3) 0.025(3) 0.036(3) -0.001(2) 0.002(2) -0.003(2)
C(2) 0.023(3) 0.036(3) 0.038(3) -0.002(2) 0.004(2) 0.006(3)
C(3) 0.019(3) 0.042(3) 0.042(3) 0.001(2) 0.004(2) 0.006(3)
C(4) 0.025(3) 0.055(4) 0.053(4) 0.008(3) 0.010(3) 0.027(3)
C(5) 0.039(4) 0.084(5) 0.042(4) -0.003(4) -0.006(3) 0.027(4)
C(6) 0.061(5) 0.074(5) 0.048(4) -0.020(4) -0.014(3) 0.005(4)
C(7) 0.047(4) 0.051(4) 0.048(4) -0.015(3) -0.010(3) 0.008(3)
C(8) 0.018(3) 0.035(3) 0.042(3) 0.002(2) 0.002(2) -0.001(2)
C(9) 0.048(4) 0.033(3) 0.038(3) -0.005(3) 0.015(3) 0.003(3)
C(10) 0.039(3) 0.034(3) 0.027(3) -0.006(3) 0.009(2) -0.001(2)
C(11) 0.026(3) 0.026(3) 0.032(3) -0.002(2) 0.005(2) -0.007(2)
C(12) 0.033(3) 0.030(3) 0.031(3) -0.000(2) 0.001(2) 0.002(2)
C(13) 0.032(3) 0.035(3) 0.028(3) 0.002(2) 0.007(2) -0.003(2)
C(14) 0.031(3) 0.034(3) 0.034(3) 0.002(2) 0.011(3) 0.004(2)
C(15) 0.031(3) 0.041(3) 0.042(4) -0.001(3) 0.008(3) 0.003(3)
C(16) 0.028(3) 0.053(4) 0.058(4) 0.008(3) 0.010(3) 0.026(3)
C(17) 0.031(4) 0.070(4) 0.041(4) -0.003(3) 0.003(3) 0.006(3)
C(18) 0.035(3) 0.059(4) 0.032(3) 0.004(3) -0.002(3) 0.002(3)
C(19) 0.030(3) 0.048(3) 0.036(3) 0.006(3) 0.002(2) 0.007(3)
C(20) 0.044(4) 0.060(4) 0.041(4) 0.003(3) 0.014(3) -0.005(3)
C(21) 0.022(3) 0.078(5) 0.052(4) -0.008(3) 0.015(3) -0.006(3)
C(22) 0.024(3) 0.056(4) 0.040(3) 0.006(3) 0.002(3) -0.010(3)
C(23) 0.019(3) 0.035(3) 0.036(3) 0.000(2) 0.002(2) -0.009(2)
C(24) 0.031(3) 0.031(3) 0.031(3) -0.003(3) -0.004(2) -0.004(2)
C(25) 0.036(3) 0.028(3) 0.036(3) 0.003(2) 0.001(2) -0.002(2)
C(26) 0.038(3) 0.024(3) 0.026(3) 0.003(2) -0.001(2) -0.005(2)
C(27) 0.034(3) 0.038(3) 0.038(3) 0.003(3) 0.005(3) -0.001(3)
C(28) 0.042(4) 0.047(4) 0.044(4) 0.014(3) -0.015(3) -0.015(3)
C(29) 0.095(6) 0.036(4) 0.031(4) 0.014(4) -0.011(4) 0.005(3)
C(30) 0.080(6) 0.038(4) 0.050(4) -0.000(4) 0.011(4) 0.008(3)
C(31) 0.044(4) 0.035(3) 0.040(3) -0.004(3) 0.005(3) 0.005(3)
C(32) 0.028(3) 0.041(3) 0.039(3) -0.003(3) -0.002(2) -0.004(3)
C(33) 0.062(5) 0.073(5) 0.073(5) -0.010(4) 0.000(4) -0.048(4)

loop_
_atom_type_symbol
_atom_type_description
_atom_type_scat_dispersion_real
_atom_type_scat_dispersion_imag
_atom_type_scat_source
C C 0.003 0.002
;
International Tables for Crystallography
(1992, Vol. C, Tables 4.2.6.8 and 6.1.1.4)
;
H H 0.000 0.000
;
International Tables for Crystallography
(1992, Vol. C, Table 6.1.1.4)
;
O O 0.011 0.006
;
International Tables for Crystallography
(1992, Vol. C, Tables 4.2.6.8 and 6.1.1.4)
;
N N 0.006 0.003
;
International Tables for Crystallography
(1992, Vol. C, Tables 4.2.6.8 and 6.1.1.4)
;
Cl Cl 0.148 0.159
;
International Tables for Crystallography
(1992, Vol. C, Tables 4.2.6.8 and 6.1.1.4)
;
Ni Ni 0.339 1.112
;
International Tables for Crystallography
(1992, Vol. C, Tables 4.2.6.8 and 6.1.1.4)
;

loop_
_geom_angle_atom_site_label_1
_geom_angle_atom_site_label_2
_geom_angle_atom_site_label_3
_geom_angle
_geom_angle_publ_flag
_geom_angle_site_symmetry_1
_geom_angle_site_symmetry_2
_geom_angle_site_symmetry_3
O(1) Ni(1) N(1) 92.35(16) yes . . .
O(1) Ni(1) N(2) 88.51(16) yes . . .
O(1) Ni(1) N(3) 96.85(15) yes . . .
O(1) Ni(1) N(4) 158.68(16) yes . . .
N(1) Ni(1) N(2) 165.04(17) yes . . .
N(1) Ni(1) N(3) 82.44(17) yes . . .
N(1) Ni(1) N(4) 91.86(18) yes . . .
N(2) Ni(1) N(3) 82.64(17) yes . . .
N(2) Ni(1) N(4) 92.75(18) yes . . .
N(3) Ni(1) N(4) 104.42(17) yes . . .
O(2) Cl(3) O(3) 111.3(4) yes . . .
O(2) Cl(3) O(4) 114.8(5) yes . . .
O(2) Cl(3) O(5) 105.5(4) yes . . .
O(3) Cl(3) O(4) 101.1(5) yes . . .
O(3) Cl(3) O(5) 112.8(6) yes . . .
O(4) Cl(3) O(5) 111.6(6) yes . . .
O(6) Cl(4) O(7) 108.4(2) yes . . .
O(6) Cl(4) O(8) 109.7(2) yes . . .
O(6) Cl(4) O(9) 110.1(2) yes . . .
O(7) Cl(4) O(8) 107.0(2) yes . . .
O(7) Cl(4) O(9) 111.2(3) yes . . .
O(8) Cl(4) O(9) 110.4(2) yes . . .
Ni(1) N(1) C(1) 128.3(3) yes . . .
Ni(1) N(1) C(11) 111.2(3) yes . . .
C(1) N(1) C(11) 119.2(4) yes . . .
Ni(1) N(2) C(13) 129.0(3) yes . . .
Ni(1) N(2) C(23) 111.2(3) yes . . .
C(13) N(2) C(23) 119.8(4) yes . . .
Ni(1) N(3) C(12) 105.1(2) yes . . .
Ni(1) N(3) C(24) 104.9(2) yes . . .
Ni(1) N(3) C(25) 108.2(2) yes . . .
C(12) N(3) C(24) 112.7(3) yes . . .
C(12) N(3) C(25) 112.4(4) yes . . .
C(24) N(3) C(25) 112.8(4) yes . . .
Ni(1) N(4) C(32) 171.1(4) yes . . .
N(1) C(1) C(2) 118.0(4) yes . . .
N(1) C(1) C(8) 121.6(4) yes . . .
C(2) C(1) C(8) 120.4(4) yes . . .
C(1) C(2) C(3) 119.8(4) yes . . .
C(1) C(2) C(7) 121.4(5) yes . . .
C(3) C(2) C(7) 118.7(5) yes . . .
C(2) C(3) C(4) 119.2(5) yes . . .
Cl(1) C(4) C(3) 117.8(4) yes . . .
Cl(1) C(4) C(5) 119.7(5) yes . . .
C(3) C(4) C(5) 122.5(6) yes . . .
C(4) C(5) C(6) 118.0(6) yes . . .
C(5) C(6) C(7) 120.7(6) yes . . .
C(2) C(7) C(6) 120.8(6) yes . . .
C(1) C(8) C(9) 118.1(4) yes . . .
C(8) C(9) C(10) 120.8(5) yes . . .
C(9) C(10) C(11) 119.2(5) yes . . .
N(1) C(11) C(10) 121.2(4) yes . . .
N(1) C(11) C(12) 115.0(4) yes . . .
C(10) C(11) C(12) 123.8(4) yes . . .
N(3) C(12) C(11) 109.4(4) yes . . .
N(2) C(13) C(14) 118.4(5) yes . . .
N(2) C(13) C(20) 121.2(5) yes . . .
C(14) C(13) C(20) 120.3(5) yes . . .
C(13) C(14) C(15) 121.4(5) yes . . .
C(13) C(14) C(19) 118.7(5) yes . . .
C(15) C(14) C(19) 119.8(5) yes . . .
C(14) C(15) C(16) 119.0(5) yes . . .
C(15) C(16) C(17) 121.9(5) yes . . .
C(16) C(17) C(18) 117.5(5) yes . . .
Cl(2) C(18) C(17) 118.7(4) yes . . .
Cl(2) C(18) C(19) 119.0(4) yes . . .
C(17) C(18) C(19) 122.3(5) yes . . .
C(14) C(19) C(18) 119.4(5) yes . . .
C(13) C(20) C(21) 119.1(5) yes . . .
C(20) C(21) C(22) 119.2(5) yes . . .
C(21) C(22) C(23) 119.3(5) yes . . .
N(2) C(23) C(22) 121.2(5) yes . . .
N(2) C(23) C(24) 116.8(4) yes . . .
C(22) C(23) C(24) 121.9(4) yes . . .
N(3) C(24) C(23) 111.2(4) yes . . .
N(3) C(25) C(26) 117.6(4) yes . . .
C(25) C(26) C(27) 120.7(5) yes . . .
C(25) C(26) C(31) 120.8(5) yes . . .
C(27) C(26) C(31) 118.5(4) yes . . .
C(26) C(27) C(28) 119.6(5) yes . . .
C(27) C(28) C(29) 121.5(6) yes . . .
C(28) C(29) C(30) 119.4(5) yes . . .
C(29) C(30) C(31) 120.3(6) yes . . .
C(26) C(31) C(30) 120.8(6) yes . . .
N(4) C(32) C(33) 177.3(6) yes . . .
Ni(1) O(1) H(29) 119.8 no . . .
Ni(1) O(1) H(30) 120.2 no . . .
H(29) O(1) H(30) 120.0 no . . .
C(2) C(3) H(1) 120.4 no . . .
C(4) C(3) H(1) 120.4 no . . .
C(4) C(5) H(2) 121.3 no . . .
C(6) C(5) H(2) 120.6 no . . .
C(5) C(6) H(3) 119.1 no . . .
C(7) C(6) H(3) 120.1 no . . .
C(2) C(7) H(4) 120.7 no . . .
C(6) C(7) H(4) 118.5 no . . .
C(1) C(8) H(5) 121.3 no . . .
C(9) C(8) H(5) 120.6 no . . .
C(8) C(9) H(6) 119.9 no . . .
C(10) C(9) H(6) 119.3 no . . .
C(9) C(10) H(7) 120.8 no . . .
C(11) C(10) H(7) 120.0 no . . .
N(3) C(12) H(8) 110.7 no . . .
N(3) C(12) H(9) 108.3 no . . .
C(11) C(12) H(8) 109.7 no . . .
C(11) C(12) H(9) 109.2 no . . .
H(8) C(12) H(9) 109.5 no . . .
C(14) C(15) H(10) 121.5 no . . .
C(16) C(15) H(10) 119.6 no . . .
C(15) C(16) H(11) 118.4 no . . .
C(17) C(16) H(11) 119.7 no . . .
C(16) C(17) H(12) 120.4 no . . .
C(18) C(17) H(12) 122.0 no . . .
C(14) C(19) H(13) 120.4 no . . .
C(18) C(19) H(13) 120.2 no . . .
C(13) C(20) H(14) 120.4 no . . .
C(21) C(20) H(14) 120.5 no . . .
C(20) C(21) H(15) 120.2 no . . .
C(22) C(21) H(15) 120.6 no . . .
C(21) C(22) H(16) 120.2 no . . .
C(23) C(22) H(16) 120.4 no . . .
N(3) C(24) H(17) 108.6 no . . .
N(3) C(24) H(18) 109.3 no . . .
C(23) C(24) H(17) 109.2 no . . .
C(23) C(24) H(18) 109.1 no . . .
H(17) C(24) H(18) 109.5 no . . .
N(3) C(25) H(19) 106.7 no . . .
N(3) C(25) H(20) 107.7 no . . .
C(26) C(25) H(19) 107.2 no . . .
C(26) C(25) H(20) 108.1 no . . .
H(19) C(25) H(20) 109.5 no . . .
C(26) C(27) H(21) 119.8 no . . .
C(28) C(27) H(21) 120.6 no . . .
C(27) C(28) H(22) 119.2 no . . .
C(29) C(28) H(22) 119.3 no . . .
C(28) C(29) H(23) 120.4 no . . .
C(30) C(29) H(23) 120.2 no . . .
C(29) C(30) H(24) 119.5 no . . .
C(31) C(30) H(24) 120.3 no . . .
C(26) C(31) H(25) 119.6 no . . .
C(30) C(31) H(25) 119.6 no . . .
C(32) C(33) H(26) 108.7 no . . .
C(32) C(33) H(27) 109.8 no . . .
C(32) C(33) H(28) 110.0 no . . .
H(26) C(33) H(27) 109.5 no . . .
H(26) C(33) H(28) 109.5 no . . .
H(27) C(33) H(28) 109.5 no . . .

loop_
_geom_bond_atom_site_label_1
_geom_bond_atom_site_label_2
_geom_bond_distance
_geom_bond_publ_flag
_geom_bond_site_symmetry_1
_geom_bond_site_symmetry_2
Ni(1) O(1) 2.004(3) yes . .
Ni(1) N(1) 2.062(4) yes . .
Ni(1) N(2) 2.050(4) yes . .
Ni(1) N(3) 2.051(4) yes . .
Ni(1) N(4) 1.998(4) yes . .
Cl(1) C(4) 1.748(6) yes . .
Cl(2) C(18) 1.744(6) yes . .
Cl(3) O(2) 1.390(5) yes . .
Cl(3) O(3) 1.340(6) yes . .
Cl(3) O(4) 1.311(7) yes . .
Cl(3) O(5) 1.244(10) yes . .
Cl(4) O(6) 1.418(4) yes . .
Cl(4) O(7) 1.429(5) yes . .
Cl(4) O(8) 1.435(4) yes . .
Cl(4) O(9) 1.396(5) yes . .
N(1) C(1) 1.340(6) yes . .
N(1) C(11) 1.368(6) yes . .
N(2) C(13) 1.347(7) yes . .
N(2) C(23) 1.345(6) yes . .
N(3) C(12) 1.480(6) yes . .
N(3) C(24) 1.481(6) yes . .
N(3) C(25) 1.504(6) yes . .
N(4) C(32) 1.131(7) yes . .
C(1) C(2) 1.468(7) yes . .
C(1) C(8) 1.408(7) yes . .
C(2) C(3) 1.392(7) yes . .
C(2) C(7) 1.385(8) yes . .
C(3) C(4) 1.364(8) yes . .
C(4) C(5) 1.373(9) yes . .
C(5) C(6) 1.377(11) yes . .
C(6) C(7) 1.371(9) yes . .
C(8) C(9) 1.374(7) yes . .
C(9) C(10) 1.368(8) yes . .
C(10) C(11) 1.381(7) yes . .
C(11) C(12) 1.490(7) yes . .
C(13) C(14) 1.484(7) yes . .
C(13) C(20) 1.394(8) yes . .
C(14) C(15) 1.400(8) yes . .
C(14) C(19) 1.387(8) yes . .
C(15) C(16) 1.386(8) yes . .
C(16) C(17) 1.387(9) yes . .
C(17) C(18) 1.385(8) yes . .
C(18) C(19) 1.377(7) yes . .
C(20) C(21) 1.372(8) yes . .
C(21) C(22) 1.396(9) yes . .
C(22) C(23) 1.377(7) yes . .
C(23) C(24) 1.500(7) yes . .
C(25) C(26) 1.513(7) yes . .
C(26) C(27) 1.393(8) yes . .
C(26) C(31) 1.394(8) yes . .
C(27) C(28) 1.385(8) yes . .
C(28) C(29) 1.366(9) yes . .
C(29) C(30) 1.375(11) yes . .
C(30) C(31) 1.379(8) yes . .
C(32) C(33) 1.465(9) yes . .
O(1) H(29) 0.950 no . .
O(1) H(30) 0.950 no . .
C(3) H(1) 0.950 no . .
C(5) H(2) 0.950 no . .
C(6) H(3) 0.950 no . .
C(7) H(4) 0.950 no . .
C(8) H(5) 0.950 no . .
C(9) H(6) 0.950 no . .
C(10) H(7) 0.950 no . .
C(12) H(8) 0.950 no . .
C(12) H(9) 0.950 no . .
C(15) H(10) 0.950 no . .
C(16) H(11) 0.950 no . .
C(17) H(12) 0.950 no . .
C(19) H(13) 0.950 no . .
C(20) H(14) 0.950 no . .
C(21) H(15) 0.950 no . .
C(22) H(16) 0.950 no . .
C(24) H(17) 0.950 no . .
C(24) H(18) 0.950 no . .
C(25) H(19) 0.950 no . .
C(25) H(20) 0.950 no . .
C(27) H(21) 0.950 no . .
C(28) H(22) 0.950 no . .
C(29) H(23) 0.950 no . .
C(30) H(24) 0.950 no . .
C(31) H(25) 0.950 no . .
C(33) H(26) 0.950 no . .
C(33) H(27) 0.950 no . .
C(33) H(28) 0.950 no . .

loop_
_geom_contact_atom_site_label_1
_geom_contact_atom_site_label_2
_geom_contact_distance
_geom_contact_publ_flag
_geom_contact_site_symmetry_1
_geom_contact_site_symmetry_2
Cl(1) C(8) 3.411(5) ? . 2_655
Cl(1) C(9) 3.370(6) ? . 2_655
Cl(1) C(10) 3.560(5) ? . 2_655
Cl(2) O(2) 3.572(5) ? . 3_665
Cl(4) O(1) 3.590(4) ? . .
O(1) Cl(4) 3.590(4) ? . .
O(1) O(3) 3.062(9) ? . 2_645
O(1) O(4) 3.261(9) ? . 2_645
O(1) O(7) 3.043(6) ? . .
O(1) O(8) 2.989(5) ? . .
O(2) Cl(2) 3.572(5) ? . 3_665
O(2) C(6) 3.422(9) ? . 1_565
O(2) C(7) 3.584(8) ? . 1_565
O(2) C(19) 3.383(8) ? . 1_465
O(3) O(1) 3.062(9) ? . 2_655
O(3) C(7) 3.406(9) ? . 1_565
O(3) C(8) 3.579(9) ? . 1_565
O(3) C(15) 3.351(10) ? . 2_655
O(4) O(1) 3.261(9) ? . 2_655
O(4) N(2) 3.220(8) ? . 2_655
O(4) C(13) 3.167(9) ? . 2_655
O(4) C(20) 3.317(10) ? . 2_655
O(4) C(21) 3.493(10) ? . 2_655
O(4) C(22) 3.573(9) ? . 2_655
O(4) C(23) 3.437(9) ? . 2_655
O(4) C(33) 3.438(10) ? . 1_465
O(5) N(2) 3.197(10) ? . 1_465
O(5) C(13) 3.243(9) ? . 1_465
O(5) C(20) 3.428(9) ? . 1_465
O(5) C(21) 3.552(10) ? . 1_465
O(5) C(22) 3.450(9) ? . 1_465
O(5) C(23) 3.269(10) ? . 1_465
O(5) C(25) 3.385(12) ? . 1_465
O(5) C(32) 3.581(14) ? . 1_465
O(6) C(1) 3.493(6) ? . .
O(6) C(10) 3.510(6) ? . 3_656
O(6) C(22) 3.467(6) ? . 1_455
O(6) C(33) 3.468(7) ? . 2_655
O(7) O(1) 3.043(6) ? . .
O(7) C(33) 3.299(8) ? . 2_655
O(8) O(1) 2.989(5) ? . .
O(8) N(1) 3.455(5) ? . .
O(8) C(9) 3.229(7) ? . 3_656
O(8) C(10) 3.388(7) ? . 3_656
O(8) C(11) 3.267(6) ? . .
O(8) C(12) 3.337(6) ? . .
O(8) C(28) 3.523(7) ? . 3_756
O(9) C(17) 3.508(7) ? . 4_555
O(9) C(33) 3.526(7) ? . 2_655
N(1) O(8) 3.455(5) ? . .
N(2) O(4) 3.220(8) ? . 2_645
N(2) O(5) 3.197(10) ? . 1_645
C(1) O(6) 3.493(6) ? . .
C(3) C(21) 3.522(8) ? . 1_455
C(6) O(2) 3.422(9) ? . 1_545
C(7) O(2) 3.584(8) ? . 1_545
C(7) O(3) 3.406(9) ? . 1_545
C(8) Cl(1) 3.411(5) ? . 2_645
C(8) O(3) 3.579(9) ? . 1_545
C(9) Cl(1) 3.370(6) ? . 2_645
C(9) O(8) 3.229(7) ? . 3_656
C(10) Cl(1) 3.560(5) ? . 2_645
C(10) O(6) 3.510(6) ? . 3_656
C(10) O(8) 3.388(7) ? . 3_656
C(10) C(10) 3.343(7) ? . 3_656
C(11) O(8) 3.267(6) ? . .
C(12) O(8) 3.337(6) ? . .
C(13) O(4) 3.167(9) ? . 2_645
C(13) O(5) 3.243(9) ? . 1_645
C(15) O(3) 3.351(10) ? . 2_645
C(16) C(28) 3.567(9) ? . 2_755
C(17) O(9) 3.508(7) ? . 4_554
C(17) C(28) 3.574(9) ? . 2_755
C(19) O(2) 3.383(8) ? . 1_645
C(20) O(4) 3.317(10) ? . 2_645
C(20) O(5) 3.428(9) ? . 1_645
C(21) O(4) 3.493(10) ? . 2_645
C(21) O(5) 3.552(10) ? . 1_645
C(21) C(3) 3.522(8) ? . 1_655
C(22) O(4) 3.573(9) ? . 2_645
C(22) O(5) 3.450(9) ? . 1_645
C(22) O(6) 3.467(6) ? . 1_655
C(23) O(4) 3.437(9) ? . 2_645
C(23) O(5) 3.269(10) ? . 1_645
C(25) O(5) 3.385(12) ? . 1_645
C(28) O(8) 3.523(7) ? . 3_756
C(28) C(16) 3.567(9) ? . 2_745
C(28) C(17) 3.574(9) ? . 2_745
C(32) O(5) 3.581(14) ? . 1_645
C(33) O(4) 3.438(10) ? . 1_645
C(33) O(6) 3.468(7) ? . 2_645
C(33) O(7) 3.299(8) ? . 2_645
C(33) O(9) 3.526(7) ? . 2_645
Cl(1) H(19) 3.021 ? . 2_655
Cl(1) H(25) 3.490 ? . 2_655
Cl(2) H(2) 3.441 ? . 3_655
Cl(2) H(3) 2.850 ? . 3_655
Cl(2) H(13) 3.430 ? . 3_755
Cl(2) H(23) 3.549 ? . 2_755
Cl(2) H(24) 3.371 ? . 4_544
Cl(3) H(4) 3.514 ? . 1_565
Cl(3) H(5) 3.549 ? . 1_565
Cl(3) H(10) 3.486 ? . 2_655
Cl(3) H(13) 3.417 ? . 1_465
Cl(3) H(20) 3.464 ? . 1_465
Cl(3) H(28) 3.190 ? . 1_465
Cl(3) H(30) 2.743 ? . 2_655
Cl(4) H(1) 3.380 ? . .
Cl(4) H(6) 3.529 ? . 3_656
Cl(4) H(7) 3.038 ? . 3_656
Cl(4) H(12) 3.509 ? . 4_555
Cl(4) H(26) 3.498 ? . 2_655
Cl(4) H(27) 2.892 ? . 2_655
Cl(4) H(29) 2.646 ? . .
O(1) H(23) 3.462 ? . 3_756
O(2) H(3) 3.048 ? . 1_565
O(2) H(4) 3.332 ? . 1_565
O(2) H(13) 2.486 ? . 1_465
O(2) H(23) 2.938 ? . 4_454
O(2) H(28) 3.361 ? . 1_465
O(2) H(30) 3.142 ? . 2_655
O(3) H(4) 2.729 ? . 1_565
O(3) H(5) 2.787 ? . 1_565
O(3) H(10) 2.510 ? . 2_655
O(3) H(29) 3.499 ? . 2_655
O(3) H(30) 2.346 ? . 2_655
O(4) H(10) 3.262 ? . 2_655
O(4) H(23) 3.360 ? . 4_454
O(4) H(28) 2.538 ? . 1_465
O(4) H(30) 2.341 ? . 2_655
O(5) H(5) 3.353 ? . 1_565
O(5) H(13) 3.253 ? . 1_465
O(5) H(20) 2.437 ? . 1_465
O(5) H(21) 3.165 ? . 1_465
O(5) H(28) 3.317 ? . 1_465
O(6) H(1) 3.096 ? . .
O(6) H(7) 2.586 ? . 3_656
O(6) H(15) 3.156 ? . 1_455
O(6) H(16) 2.750 ? . 1_455
O(6) H(25) 3.452 ? . 3_656
O(6) H(26) 3.592 ? . 2_655
O(6) H(27) 2.670 ? . 2_655
O(6) H(29) 3.348 ? . .
O(7) H(1) 2.730 ? . .
O(7) H(4) 3.111 ? . 2_655
O(7) H(26) 3.338 ? . 2_655
O(7) H(27) 2.537 ? . 2_655
O(7) H(29) 2.243 ? . .
O(7) H(30) 3.400 ? . .
O(8) H(6) 2.510 ? . 3_656
O(8) H(7) 2.859 ? . 3_656
O(8) H(9) 2.614 ? . .
O(8) H(11) 3.574 ? . 4_555
O(8) H(12) 3.585 ? . 4_555
O(8) H(22) 2.673 ? . 3_756
O(8) H(29) 2.105 ? . .
O(8) H(30) 3.597 ? . .
O(9) H(2) 2.827 ? . 4_555
O(9) H(7) 3.289 ? . 3_656
O(9) H(11) 3.046 ? . 4_555
O(9) H(12) 2.828 ? . 4_555
O(9) H(24) 3.557 ? . 3_656
O(9) H(25) 3.332 ? . 3_656
O(9) H(26) 3.051 ? . 2_655
O(9) H(27) 3.113 ? . 2_655
C(1) H(15) 3.556 ? . 1_455
C(2) H(15) 2.951 ? . 1_455
C(3) H(15) 2.627 ? . 1_455
C(4) H(14) 3.514 ? . 1_455
C(4) H(15) 2.877 ? . 1_455
C(5) H(14) 3.298 ? . 1_455
C(5) H(15) 3.440 ? . 1_455
C(7) H(15) 3.475 ? . 1_455
C(8) H(16) 3.447 ? . 1_455
C(9) H(7) 3.248 ? . 3_656
C(10) H(7) 3.113 ? . 3_656
C(12) H(6) 3.553 ? . 3_656
C(15) H(22) 3.491 ? . 2_755
C(16) H(22) 2.983 ? . 2_755
C(17) H(22) 3.026 ? . 2_755
C(18) H(22) 3.502 ? . 2_755
C(18) H(23) 3.405 ? . 2_755
C(21) H(5) 3.524 ? . 1_655
C(21) H(27) 3.452 ? . 2_755
C(21) H(28) 3.519 ? . 2_755
C(22) H(5) 3.368 ? . 1_655
C(26) H(17) 3.490 ? . 3_756
C(27) H(9) 3.405 ? . 3_756
C(27) H(17) 3.196 ? . 3_756
C(28) H(9) 3.067 ? . 3_756
C(28) H(17) 2.808 ? . 3_756
C(29) H(17) 2.754 ? . 3_756
C(29) H(30) 3.495 ? . 3_756
C(30) H(16) 3.585 ? . 3_756
C(30) H(17) 3.060 ? . 3_756
C(30) H(28) 3.471 ? . 4_545
C(31) H(17) 3.415 ? . 3_756
C(33) H(24) 3.022 ? . 4_544
H(1) Cl(4) 3.380 ? . .
H(1) O(6) 3.096 ? . .
H(1) O(7) 2.730 ? . .
H(1) H(15) 2.868 ? . 1_455
H(1) H(27) 3.586 ? . 2_655
H(2) Cl(2) 3.441 ? . 3_655
H(2) O(9) 2.827 ? . 4_554
H(2) H(14) 3.449 ? . 1_455
H(2) H(25) 3.195 ? . 2_655
H(3) Cl(2) 2.850 ? . 3_655
H(3) O(2) 3.048 ? . 1_545
H(3) H(12) 3.121 ? . 3_655
H(4) Cl(3) 3.514 ? . 1_545
H(4) O(2) 3.332 ? . 1_545
H(4) O(3) 2.729 ? . 1_545
H(4) O(7) 3.111 ? . 2_645
H(5) Cl(3) 3.549 ? . 1_545
H(5) O(3) 2.787 ? . 1_545
H(5) O(5) 3.353 ? . 1_545
H(5) C(21) 3.524 ? . 1_455
H(5) C(22) 3.368 ? . 1_455
H(5) H(15) 3.400 ? . 1_455
H(5) H(16) 3.116 ? . 1_455
H(5) H(21) 3.227 ? . 1_455
H(6) Cl(4) 3.529 ? . 3_656
H(6) O(8) 2.510 ? . 3_656
H(6) C(12) 3.553 ? . 3_656
H(6) H(7) 3.335 ? . 3_656
H(6) H(8) 3.504 ? . 3_656
H(6) H(9) 3.019 ? . 3_656
H(6) H(11) 3.221 ? . 2_645
H(6) H(21) 3.196 ? . 1_455
H(6) H(22) 3.006 ? . 1_455
H(7) Cl(4) 3.038 ? . 3_656
H(7) O(6) 2.586 ? . 3_656
H(7) O(8) 2.859 ? . 3_656
H(7) O(9) 3.289 ? . 3_656
H(7) C(9) 3.248 ? . 3_656
H(7) C(10) 3.113 ? . 3_656
H(7) H(6) 3.335 ? . 3_656
H(7) H(7) 3.164 ? . 3_656
H(8) H(6) 3.504 ? . 3_656
H(8) H(16) 3.342 ? . 3_756
H(8) H(18) 2.977 ? . 3_756
H(9) O(8) 2.614 ? . .
H(9) C(27) 3.405 ? . 3_756
H(9) C(28) 3.067 ? . 3_756
H(9) H(6) 3.019 ? . 3_656
H(9) H(21) 3.431 ? . 3_756
H(9) H(22) 2.826 ? . 3_756
H(10) Cl(3) 3.486 ? . 2_645
H(10) O(3) 2.510 ? . 2_645
H(10) O(4) 3.262 ? . 2_645
H(11) O(8) 3.574 ? . 4_554
H(11) O(9) 3.046 ? . 4_554
H(11) H(6) 3.221 ? . 2_655
H(11) H(22) 3.156 ? . 2_755
H(12) Cl(4) 3.509 ? . 4_554
H(12) O(8) 3.585 ? . 4_554
H(12) O(9) 2.828 ? . 4_554
H(12) H(3) 3.121 ? . 3_655
H(12) H(22) 3.300 ? . 2_755
H(13) Cl(2) 3.430 ? . 3_755
H(13) Cl(3) 3.417 ? . 1_645
H(13) O(2) 2.486 ? . 1_645
H(13) O(5) 3.253 ? . 1_645
H(14) C(4) 3.514 ? . 1_655
H(14) C(5) 3.298 ? . 1_655
H(14) H(2) 3.449 ? . 1_655
H(15) O(6) 3.156 ? . 1_655
H(15) C(1) 3.556 ? . 1_655
H(15) C(2) 2.951 ? . 1_655
H(15) C(3) 2.627 ? . 1_655
H(15) C(4) 2.877 ? . 1_655
H(15) C(5) 3.440 ? . 1_655
H(15) C(7) 3.475 ? . 1_655
H(15) H(1) 2.868 ? . 1_655
H(15) H(5) 3.400 ? . 1_655
H(15) H(27) 3.011 ? . 2_755
H(15) H(28) 3.481 ? . 2_755
H(16) O(6) 2.750 ? . 1_655
H(16) C(8) 3.447 ? . 1_655
H(16) C(30) 3.585 ? . 3_756
H(16) H(5) 3.116 ? . 1_655
H(16) H(8) 3.342 ? . 3_756
H(16) H(24) 3.429 ? . 3_756
H(17) C(26) 3.490 ? . 3_756
H(17) C(27) 3.196 ? . 3_756
H(17) C(28) 2.808 ? . 3_756
H(17) C(29) 2.754 ? . 3_756
H(17) C(30) 3.060 ? . 3_756
H(17) C(31) 3.415 ? . 3_756
H(17) H(22) 3.160 ? . 3_756
H(17) H(23) 3.111 ? . 3_756
H(17) H(24) 3.554 ? . 3_756
H(18) H(8) 2.977 ? . 3_756
H(18) H(18) 3.233 ? . 3_756
H(19) Cl(1) 3.021 ? . 2_645
H(20) Cl(3) 3.464 ? . 1_645
H(20) O(5) 2.437 ? . 1_645
H(21) O(5) 3.165 ? . 1_645
H(21) H(5) 3.227 ? . 1_655
H(21) H(6) 3.196 ? . 1_655
H(21) H(9) 3.431 ? . 3_756
H(22) O(8) 2.673 ? . 3_756
H(22) C(15) 3.491 ? . 2_745
H(22) C(16) 2.983 ? . 2_745
H(22) C(17) 3.026 ? . 2_745
H(22) C(18) 3.502 ? . 2_745
H(22) H(6) 3.006 ? . 1_655
H(22) H(9) 2.826 ? . 3_756
H(22) H(11) 3.156 ? . 2_745
H(22) H(12) 3.300 ? . 2_745
H(22) H(17) 3.160 ? . 3_756
H(22) H(29) 3.336 ? . 3_756
H(23) Cl(2) 3.549 ? . 2_745
H(23) O(1) 3.462 ? . 3_756
H(23) O(2) 2.938 ? . 4_655
H(23) O(4) 3.360 ? . 4_655
H(23) C(18) 3.405 ? . 2_745
H(23) H(17) 3.111 ? . 3_756
H(23) H(29) 3.513 ? . 3_756
H(23) H(30) 2.969 ? . 3_756
H(24) Cl(2) 3.371 ? . 4_545
H(24) O(9) 3.557 ? . 3_656
H(24) C(33) 3.022 ? . 4_545
H(24) H(16) 3.429 ? . 3_756
H(24) H(17) 3.554 ? . 3_756
H(24) H(26) 2.746 ? . 4_545
H(24) H(27) 3.244 ? . 4_545
H(24) H(28) 2.614 ? . 4_545
H(25) Cl(1) 3.490 ? . 2_645
H(25) O(6) 3.452 ? . 3_656
H(25) O(9) 3.332 ? . 3_656
H(25) H(2) 3.195 ? . 2_645
H(26) Cl(4) 3.498 ? . 2_645
H(26) O(6) 3.592 ? . 2_645
H(26) O(7) 3.338 ? . 2_645
H(26) O(9) 3.051 ? . 2_645
H(26) H(24) 2.746 ? . 4_544
H(27) Cl(4) 2.892 ? . 2_645
H(27) O(6) 2.670 ? . 2_645
H(27) O(7) 2.537 ? . 2_645
H(27) O(9) 3.113 ? . 2_645
H(27) C(21) 3.452 ? . 2_745
H(27) H(1) 3.586 ? . 2_645
H(27) H(15) 3.011 ? . 2_745
H(27) H(24) 3.244 ? . 4_544
H(28) Cl(3) 3.190 ? . 1_645
H(28) O(2) 3.361 ? . 1_645
H(28) O(4) 2.538 ? . 1_645
H(28) O(5) 3.317 ? . 1_645
H(28) C(21) 3.519 ? . 2_745
H(28) C(30) 3.471 ? . 4_544
H(28) H(15) 3.481 ? . 2_745
H(28) H(24) 2.614 ? . 4_544
H(29) Cl(4) 2.646 ? . .
H(29) O(3) 3.499 ? . 2_645
H(29) O(6) 3.348 ? . .
H(29) O(7) 2.243 ? . .
H(29) O(8) 2.105 ? . .
H(29) H(22) 3.336 ? . 3_756
H(29) H(23) 3.513 ? . 3_756
H(30) Cl(3) 2.743 ? . 2_645
H(30) O(2) 3.142 ? . 2_645
H(30) O(3) 2.346 ? . 2_645
H(30) O(4) 2.341 ? . 2_645
H(30) O(7) 3.400 ? . .
H(30) O(8) 3.597 ? . .
H(30) C(29) 3.495 ? . 3_756
H(30) H(23) 2.969 ? . 3_756

loop_
_geom_torsion_atom_site_label_1
_geom_torsion_atom_site_label_2
_geom_torsion_atom_site_label_3
_geom_torsion_atom_site_label_4
_geom_torsion
_geom_torsion_publ_flag
_geom_torsion_site_symmetry_1
_geom_torsion_site_symmetry_2
_geom_torsion_site_symmetry_3
_geom_torsion_site_symmetry_4
O(1) Ni(1) N(1) C(1) 106.7(4) ? . . . .
O(1) Ni(1) N(1) C(11) -86.7(3) ? . . . .
O(1) Ni(1) N(2) C(13) -102.3(4) ? . . . .
O(1) Ni(1) N(2) C(23) 78.2(3) ? . . . .
O(1) Ni(1) N(3) C(12) 62.1(3) ? . . . .
O(1) Ni(1) N(3) C(24) -57.0(3) ? . . . .
O(1) Ni(1) N(3) C(25) -177.6(3) ? . . . .
O(1) Ni(1) N(4) C(32) 97(3) ? . . . .
N(1) Ni(1) N(2) C(13) 164.2(5) ? . . . .
N(1) Ni(1) N(2) C(23) -15.3(8) ? . . . .
N(2) Ni(1) N(1) C(1) -160.3(5) ? . . . .
N(2) Ni(1) N(1) C(11) 6.3(8) ? . . . .
N(1) Ni(1) N(3) C(12) -29.3(2) ? . . . .
N(1) Ni(1) N(3) C(24) -148.4(3) ? . . . .
N(1) Ni(1) N(3) C(25) 90.9(3) ? . . . .
N(3) Ni(1) N(1) C(1) -156.7(4) ? . . . .
N(3) Ni(1) N(1) C(11) 9.9(3) ? . . . .
N(1) Ni(1) N(4) C(32) -162(3) ? . . . .
N(4) Ni(1) N(1) C(1) -52.4(4) ? . . . .
N(4) Ni(1) N(1) C(11) 114.2(3) ? . . . .
N(2) Ni(1) N(3) C(12) 149.7(3) ? . . . .
N(2) Ni(1) N(3) C(24) 30.6(3) ? . . . .
N(2) Ni(1) N(3) C(25) -90.0(3) ? . . . .
N(3) Ni(1) N(2) C(13) 160.6(4) ? . . . .
N(3) Ni(1) N(2) C(23) -18.9(3) ? . . . .
N(2) Ni(1) N(4) C(32) 4(3) ? . . . .
N(4) Ni(1) N(2) C(13) 56.4(4) ? . . . .
N(4) Ni(1) N(2) C(23) -123.1(3) ? . . . .
N(3) Ni(1) N(4) C(32) -79(3) ? . . . .
N(4) Ni(1) N(3) C(12) -119.3(3) ? . . . .
N(4) Ni(1) N(3) C(24) 121.6(3) ? . . . .
N(4) Ni(1) N(3) C(25) 1.0(3) ? . . . .
Ni(1) N(1) C(1) C(2) -16.5(6) ? . . . .
Ni(1) N(1) C(1) C(8) 165.5(3) ? . . . .
Ni(1) N(1) C(11) C(10) -167.9(4) ? . . . .
Ni(1) N(1) C(11) C(12) 12.9(5) ? . . . .
C(1) N(1) C(11) C(10) 0.1(6) ? . . . .
C(1) N(1) C(11) C(12) -179.1(4) ? . . . .
C(11) N(1) C(1) C(2) 177.8(4) ? . . . .
C(11) N(1) C(1) C(8) -0.2(6) ? . . . .
Ni(1) N(2) C(13) C(14) -4.3(7) ? . . . .
Ni(1) N(2) C(13) C(20) 178.2(4) ? . . . .
Ni(1) N(2) C(23) C(22) -178.0(4) ? . . . .
Ni(1) N(2) C(23) C(24) 1.6(5) ? . . . .
C(13) N(2) C(23) C(22) 2.5(7) ? . . . .
C(13) N(2) C(23) C(24) -177.9(4) ? . . . .
C(23) N(2) C(13) C(14) 175.1(4) ? . . . .
C(23) N(2) C(13) C(20) -2.4(7) ? . . . .
Ni(1) N(3) C(12) C(11) 43.6(4) ? . . . .
Ni(1) N(3) C(24) C(23) -37.7(4) ? . . . .
Ni(1) N(3) C(25) C(26) -177.0(3) ? . . . .
C(12) N(3) C(24) C(23) -151.5(4) ? . . . .
C(24) N(3) C(12) C(11) 157.3(4) ? . . . .
C(12) N(3) C(25) C(26) -61.4(5) ? . . . .
C(25) N(3) C(12) C(11) -73.9(4) ? . . . .
C(24) N(3) C(25) C(26) 67.3(5) ? . . . .
C(25) N(3) C(24) C(23) 79.8(5) ? . . . .
Ni(1) N(4) C(32) C(33) 16(16) ? . . . .
N(1) C(1) C(2) C(3) -57.1(7) ? . . . .
N(1) C(1) C(2) C(7) 127.6(5) ? . . . .
N(1) C(1) C(8) C(9) 0.1(6) ? . . . .
C(2) C(1) C(8) C(9) -177.9(5) ? . . . .
C(8) C(1) C(2) C(3) 121.0(5) ? . . . .
C(8) C(1) C(2) C(7) -54.3(7) ? . . . .
C(1) C(2) C(3) C(4) -173.4(5) ? . . . .
C(1) C(2) C(7) C(6) 175.3(5) ? . . . .
C(3) C(2) C(7) C(6) -0.0(8) ? . . . .
C(7) C(2) C(3) C(4) 2.0(8) ? . . . .
C(2) C(3) C(4) Cl(1) 176.2(4) ? . . . .
C(2) C(3) C(4) C(5) -2.6(9) ? . . . .
Cl(1) C(4) C(5) C(6) -177.7(5) ? . . . .
C(3) C(4) C(5) C(6) 1.1(9) ? . . . .
C(4) C(5) C(6) C(7) 1.0(10) ? . . . .
C(5) C(6) C(7) C(2) -1.5(10) ? . . . .
C(1) C(8) C(9) C(10) 0.1(6) ? . . . .
C(8) C(9) C(10) C(11) -0.1(6) ? . . . .
C(9) C(10) C(11) N(1) 0.0(7) ? . . . .
C(9) C(10) C(11) C(12) 179.2(5) ? . . . .
N(1) C(11) C(12) N(3) -38.9(5) ? . . . .
C(10) C(11) C(12) N(3) 141.9(5) ? . . . .
N(2) C(13) C(14) C(15) 56.0(7) ? . . . .
N(2) C(13) C(14) C(19) -119.4(6) ? . . . .
N(2) C(13) C(20) C(21) -0.2(6) ? . . . .
C(14) C(13) C(20) C(21) -177.6(5) ? . . . .
C(20) C(13) C(14) C(15) -126.6(6) ? . . . .
C(20) C(13) C(14) C(19) 58.0(7) ? . . . .
C(13) C(14) C(15) C(16) -177.0(5) ? . . . .
C(13) C(14) C(19) C(18) 174.9(5) ? . . . .
C(15) C(14) C(19) C(18) -0.6(8) ? . . . .
C(19) C(14) C(15) C(16) -1.7(8) ? . . . .
C(14) C(15) C(16) C(17) 3.3(9) ? . . . .
C(15) C(16) C(17) C(18) -2.6(9) ? . . . .
C(16) C(17) C(18) Cl(2) 178.6(4) ? . . . .
C(16) C(17) C(18) C(19) 0.2(7) ? . . . .
Cl(2) C(18) C(19) C(14) -177.0(4) ? . . . .
C(17) C(18) C(19) C(14) 1.3(9) ? . . . .
C(13) C(20) C(21) C(22) 2.6(9) ? . . . .
C(20) C(21) C(22) C(23) -2.5(9) ? . . . .
C(21) C(22) C(23) N(2) -0.1(7) ? . . . .
C(21) C(22) C(23) C(24) -179.7(5) ? . . . .
N(2) C(23) C(24) N(3) 25.3(6) ? . . . .
C(22) C(23) C(24) N(3) -155.1(4) ? . . . .
N(3) C(25) C(26) C(27) -95.1(6) ? . . . .
N(3) C(25) C(26) C(31) 87.9(6) ? . . . .
C(25) C(26) C(27) C(28) -176.9(5) ? . . . .
C(25) C(26) C(31) C(30) 177.2(5) ? . . . .
C(27) C(26) C(31) C(30) 0.1(6) ? . . . .
C(31) C(26) C(27) C(28) 0.2(6) ? . . . .
C(26) C(27) C(28) C(29) 0.4(8) ? . . . .
C(27) C(28) C(29) C(30) -1.2(9) ? . . . .
C(28) C(29) C(30) C(31) 1.5(9) ? . . . .
C(29) C(30) C(31) C(26) -0.9(9) ? . . . .
